data_2108285
loop_
_publ_author_name
'Sonina, Alina A.'
'Koskin, Igor P.'
'Sherin, Peter S.'
'Rybalova, Tatyana V.'
'Shundrina, Inna K.'
'Mostovich, Evgeny A.'
'Kazantsev, Maxim S.'

_publ_section_title
;
 Crystal packing control of a trifluoromethyl-substituted furan/phenylene
 co-oligomer
;
_journal_coeditor_code UM5015
_journal_issue 5
_journal_name_full 'Acta Crystallographica Section B'
_journal_page_first
;
;
_journal_paper_doi 10.1107/S2052520618011782
_journal_volume 74
_journal_year 2018
_chemical_formula_sum 'C14 H8 F3 O'
_chemical_formula_weight 249.20
_space_group_crystal_system monoclinic
_space_group_IT_number 14
_space_group_name_Hall '-P 2ybc'
_space_group_name_H-M_alt 'P 1 21/c 1'
_symmetry_space_group_name_Hall '-P 2ybc'
_symmetry_space_group_name_H-M 'P 1 21/c 1'
_atom_sites_solution_hydrogens geom
_audit_creation_method SHELXL-2017/1
_cell_angle_alpha 90
_cell_angle_beta 92.830(6)
_cell_angle_gamma 90
_cell_formula_units_Z 4
_cell_length_a 23.238(4)
_cell_length_b 7.5293(11)
_cell_length_c 6.2437(9)
_cell_measurement_reflns_used 1580
_cell_measurement_temperature 296(2)
_cell_measurement_theta_max 21.94
_cell_measurement_theta_min 3.23
_cell_volume 1091.1(3)
_computing_cell_refinement 'Bruker SAINT'
_computing_data_collection 'Bruker APEX2'
_computing_data_reduction 'Bruker SAINT'
_computing_molecular_graphics 'Bruker SHELXTL'
_computing_publication_material 'Bruker SHELXTL'
_computing_structure_refinement 'SHELXL-2017/1 (Sheldrick, 2017)'
_computing_structure_solution 'SHELXS-97 (Sheldrick, 2008)'
_diffrn_ambient_temperature 296(2)
_diffrn_measured_fraction_theta_full 0.991
_diffrn_measured_fraction_theta_max 0.991
_diffrn_measurement_device_type 'Bruker APEX-II CCD'
_diffrn_measurement_method '\f and \w scans'
_diffrn_radiation_source 'sealed tube'
_diffrn_radiation_type MoK\a
_diffrn_radiation_wavelength 0.71073
_diffrn_reflns_av_R_equivalents 0.0475
_diffrn_reflns_av_unetI/netI 0.0424
_diffrn_reflns_Laue_measured_fraction_full 0.991
_diffrn_reflns_Laue_measured_fraction_max 0.991
_diffrn_reflns_limit_h_max 25
_diffrn_reflns_limit_h_min -27
_diffrn_reflns_limit_k_max 8
_diffrn_reflns_limit_k_min -8
_diffrn_reflns_limit_l_max 7
_diffrn_reflns_limit_l_min -7
_diffrn_reflns_number 8904
_diffrn_reflns_point_group_measured_fraction_full 0.991
_diffrn_reflns_point_group_measured_fraction_max 0.991
_diffrn_reflns_theta_full 24.876
_diffrn_reflns_theta_max 24.876
_diffrn_reflns_theta_min 3.225
_exptl_absorpt_coefficient_mu 0.129
_exptl_absorpt_correction_T_max 0.9801
_exptl_absorpt_correction_T_min 0.8451
_exptl_absorpt_correction_type multi-scan
_exptl_absorpt_process_details SADABS-2008/1
_exptl_crystal_colour yellow
_exptl_crystal_density_diffrn 1.517
_exptl_crystal_description PLATE
_exptl_crystal_F_000 508
_exptl_crystal_size_max 0.250
_exptl_crystal_size_mid 0.240
_exptl_crystal_size_min 0.008
_refine_diff_density_max 0.125
_refine_diff_density_min -0.169
_refine_diff_density_rms 0.033
_refine_ls_extinction_method none
_refine_ls_goodness_of_fit_ref 1.046
_refine_ls_hydrogen_treatment constr
_refine_ls_matrix_type full
_refine_ls_number_parameters 190
_refine_ls_number_reflns 1882
_refine_ls_number_restraints 6
_refine_ls_restrained_S_all 1.052
_refine_ls_R_factor_all 0.0838
_refine_ls_R_factor_gt 0.0424
_refine_ls_shift/su_max 0.000
_refine_ls_shift/su_mean 0.000
_refine_ls_structure_factor_coef Fsqd
_refine_ls_weighting_details 'w=1/[\s^2^(Fo^2^)+(0.0328P)^2^+0.1981P] where P=(Fo^2^+2Fc^2^)/3'
_refine_ls_weighting_scheme calc
_refine_ls_wR_factor_gt 0.0796
_refine_ls_wR_factor_ref 0.0925
_reflns_Friedel_coverage 0.000
_reflns_number_gt 1221
_reflns_number_total 1882
_reflns_threshold_expression 'I > 2\s(I)'
_cod_data_source_file um5015sup1.cif
_cod_data_source_block I
_cod_database_code 2108285
_shelx_shelxl_version_number 2017/1
_shelx_space_group_comment
;
The symmetry employed for this shelxl refinement is uniquely defined
by the following loop, which should always be used as a source of
symmetry information in preference to the above space-group names.
They are only intended as comments.
;
_shelx_estimated_absorpt_t_min 0.968
_shelx_estimated_absorpt_t_max 0.999

loop_
_space_group_symop_operation_xyz
'x, y, z'
'-x, y+1/2, -z+1/2'
'-x, -y, -z'
'x, -y-1/2, z-1/2'

loop_
_atom_site_label
_atom_site_type_symbol
_atom_site_fract_x
_atom_site_fract_y
_atom_site_fract_z
_atom_site_U_iso_or_equiv
_atom_site_adp_type
_atom_site_occupancy
_atom_site_site_symmetry_order
_atom_site_calc_flag
_atom_site_refinement_flags_posn
_atom_site_refinement_flags_adp
_atom_site_refinement_flags_occupancy
F1 F 0.5303(2) 0.5052(10) 0.3208(11) 0.102(2) Uani 0.5 1 d D . P
F2 F 0.5645(3) 0.6943(6) 0.1366(14) 0.096(3) Uani 0.5 1 d D . P
F3 F 0.5702(5) 0.4344(14) 0.0320(12) 0.143(5) Uani 0.5 1 d D . P
F6 F 0.5800(5) 0.4985(12) -0.0012(7) 0.105(3) Uani 0.5 1 d D . P
F5 F 0.5505(4) 0.6864(7) 0.2005(16) 0.128(4) Uani 0.5 1 d D . P
F4 F 0.5394(3) 0.4079(9) 0.2571(14) 0.120(3) Uani 0.5 1 d D . P
O1 O 0.84207(6) 0.50926(16) 0.54655(19) 0.0421(4) Uani 1 1 d . . .
C14 C 0.57456(10) 0.5333(3) 0.2017(4) 0.0576(6) Uani 1 1 d D . .
C1 C 0.63154(9) 0.5217(2) 0.3237(3) 0.0443(5) Uani 1 1 d . . .
C2 C 0.68054(9) 0.5853(3) 0.2342(3) 0.0464(5) Uani 1 1 d . . .
H2 H 0.677753 0.637283 0.098984 0.056 Uiso 1 1 calc R U .
C3 C 0.73353(9) 0.5732(2) 0.3420(3) 0.0435(5) Uani 1 1 d . . .
H3 H 0.766126 0.617800 0.280044 0.052 Uiso 1 1 calc R U .
C4 C 0.73829(9) 0.4940(2) 0.5443(3) 0.0390(5) Uani 1 1 d . . .
C5 C 0.79401(9) 0.4746(2) 0.6597(3) 0.0411(5) Uani 1 1 d . . .
C6 C 0.88974(9) 0.4721(2) 0.6791(3) 0.0408(5) Uani 1 1 d . . .
C7 C 0.94559(9) 0.4885(2) 0.5883(3) 0.0398(5) Uani 1 1 d . . .
C8 C 0.99465(10) 0.4188(3) 0.6949(3) 0.0450(5) Uani 1 1 d . . .
H8 H 0.991234 0.363415 0.826734 0.054 Uiso 1 1 calc R U .
C9 C 0.95230(9) 0.5699(2) 0.3899(3) 0.0447(5) Uani 1 1 d . . .
H9 H 0.920320 0.617093 0.314604 0.054 Uiso 1 1 calc R U .
C11 C 0.68877(9) 0.4310(3) 0.6332(3) 0.0475(5) Uani 1 1 d . . .
H11 H 0.691296 0.377809 0.767805 0.057 Uiso 1 1 calc R U .
C10 C 0.63595(10) 0.4459(3) 0.5253(3) 0.0502(6) Uani 1 1 d . . .
H10 H 0.603051 0.404754 0.588339 0.060 Uiso 1 1 calc R U .
C12 C 0.81087(10) 0.4201(3) 0.8589(3) 0.0501(6) Uani 1 1 d . . .
H12 H 0.786812 0.389443 0.967698 0.060 Uiso 1 1 calc R U .
C13 C 0.87162(10) 0.4182(3) 0.8719(3) 0.0502(6) Uani 1 1 d . . .
H13 H 0.894968 0.385892 0.990843 0.060 Uiso 1 1 calc R U .

loop_
_atom_site_aniso_label
_atom_site_aniso_U_11
_atom_site_aniso_U_22
_atom_site_aniso_U_33
_atom_site_aniso_U_23
_atom_site_aniso_U_13
_atom_site_aniso_U_12
F1 0.049(3) 0.156(6) 0.099(3) 0.034(4) -0.001(2) -0.024(4)
F2 0.053(3) 0.082(4) 0.151(6) 0.056(4) -0.019(3) 0.008(2)
F3 0.121(9) 0.118(5) 0.181(9) -0.093(5) -0.088(7) 0.053(5)
F6 0.069(3) 0.193(9) 0.051(2) -0.031(3) -0.009(2) 0.008(5)
F5 0.082(5) 0.118(6) 0.178(7) -0.084(5) -0.051(5) 0.057(4)
F4 0.071(4) 0.139(5) 0.144(7) 0.062(5) -0.038(3) -0.060(4)
O1 0.0409(9) 0.0443(7) 0.0409(7) 0.0055(6) -0.0020(7) 0.0011(6)
C14 0.0490(17) 0.0600(16) 0.0636(17) 0.0017(14) 0.0010(13) 0.0001(12)
C1 0.0425(14) 0.0405(11) 0.0500(12) -0.0012(10) 0.0039(10) 0.0007(10)
C2 0.0515(15) 0.0447(12) 0.0430(11) 0.0063(10) 0.0031(11) -0.0003(10)
C3 0.0404(13) 0.0463(11) 0.0446(11) 0.0039(10) 0.0083(10) -0.0014(9)
C4 0.0438(13) 0.0331(10) 0.0404(11) -0.0006(9) 0.0055(9) 0.0016(9)
C5 0.0469(14) 0.0354(10) 0.0414(11) 0.0009(9) 0.0064(10) 0.0003(9)
C6 0.0463(14) 0.0333(10) 0.0417(11) 0.0019(9) -0.0075(10) 0.0005(9)
C7 0.0431(14) 0.0336(10) 0.0420(11) -0.0015(9) -0.0060(9) -0.0030(9)
C8 0.0506(15) 0.0436(12) 0.0399(11) 0.0060(9) -0.0070(10) -0.0026(10)
C9 0.0442(15) 0.0430(11) 0.0456(12) 0.0052(10) -0.0109(10) 0.0008(9)
C11 0.0524(15) 0.0489(12) 0.0415(11) 0.0085(10) 0.0068(10) -0.0023(11)
C10 0.0469(15) 0.0506(13) 0.0540(13) 0.0042(11) 0.0118(11) -0.0046(10)
C12 0.0573(17) 0.0523(13) 0.0411(12) 0.0052(10) 0.0053(10) 0.0024(11)
C13 0.0559(16) 0.0528(12) 0.0408(12) 0.0050(10) -0.0059(11) 0.0038(11)

loop_
_atom_type_symbol
_atom_type_description
_atom_type_scat_dispersion_real
_atom_type_scat_dispersion_imag
_atom_type_scat_source
C C 0.0033 0.0016 'International Tables Vol C Tables 4.2.6.8 and 6.1.1.4'
H H 0.0000 0.0000 'International Tables Vol C Tables 4.2.6.8 and 6.1.1.4'
O O 0.0106 0.0060 'International Tables Vol C Tables 4.2.6.8 and 6.1.1.4'
F F 0.0171 0.0103 'International Tables Vol C Tables 4.2.6.8 and 6.1.1.4'

loop_
_geom_angle_atom_site_label_1
_geom_angle_atom_site_label_2
_geom_angle_atom_site_label_3
_geom_angle
_geom_angle_site_symmetry_1
F4 F1 C14 70.2(5) .
F4 F1 F5 114.4(8) .
C14 F1 F5 50.0(3) .
F5 F2 C14 76.6(7) .
F5 F2 F6 115.1(12) .
C14 F2 F6 47.9(3) .
F6 F3 C14 78.2(8) .
F6 F3 F4 127.9(10) .
C14 F3 F4 51.8(3) .
F3 F6 C14 76.1(7) .
F3 F6 F2 115.6(13) .
C14 F6 F2 47.4(3) .
F2 F5 C14 79.7(8) .
F2 F5 F1 129.7(10) .
C14 F5 F1 51.9(3) .
F1 F4 C14 71.3(4) .
F1 F4 F3 115.0(8) .
C14 F4 F3 51.1(3) .
C5 O1 C6 107.56(15) .
F5 C14 F3 119.8(6) .
F5 C14 F2 23.8(7) .
F3 C14 F2 106.0(7) .
F5 C14 F6 103.8(6) .
F3 C14 F6 25.7(8) .
F2 C14 F6 84.7(6) .
F5 C14 F4 111.9(6) .
F3 C14 F4 77.1(6) .
F2 C14 F4 130.8(5) .
F6 C14 F4 101.8(6) .
F5 C14 F1 78.2(5) .
F3 C14 F1 109.7(6) .
F2 C14 F1 101.2(5) .
F6 C14 F1 129.2(6) .
F4 C14 F1 38.5(4) .
F5 C14 C1 115.5(4) .
F3 C14 C1 114.5(5) .
F2 C14 C1 110.8(4) .
F6 C14 C1 110.8(5) .
F4 C14 C1 111.9(4) .
F1 C14 C1 113.5(4) .
C2 C1 C10 119.2(2) .
C2 C1 C14 120.06(19) .
C10 C1 C14 120.8(2) .
C3 C2 C1 121.04(19) .
C3 C2 H2 119.5 .
C1 C2 H2 119.5 .
C2 C3 C4 120.0(2) .
C2 C3 H3 120.0 .
C4 C3 H3 120.0 .
C11 C4 C3 118.57(19) .
C11 C4 C5 120.16(18) .
C3 C4 C5 121.26(19) .
C12 C5 O1 108.97(18) .
C12 C5 C4 134.2(2) .
O1 C5 C4 116.78(16) .
C13 C6 O1 108.54(19) .
C13 C6 C7 134.17(19) .
O1 C6 C7 117.21(16) .
C8 C7 C9 117.62(19) .
C8 C7 C6 120.62(18) .
C9 C7 C6 121.74(17) .
C9 C8 C7 121.58(19) 3_766
C9 C8 H8 119.2 3_766
C7 C8 H8 119.2 .
C8 C9 C7 120.80(18) 3_766
C8 C9 H9 119.6 3_766
C7 C9 H9 119.6 .
C10 C11 C4 120.96(19) .
C10 C11 H11 119.5 .
C4 C11 H11 119.5 .
C11 C10 C1 120.3(2) .
C11 C10 H10 119.9 .
C1 C10 H10 119.9 .
C5 C12 C13 107.50(19) .
C5 C12 H12 126.2 .
C13 C12 H12 126.2 .
C6 C13 C12 107.41(18) .
C6 C13 H13 126.3 .
C12 C13 H13 126.3 .

loop_
_geom_bond_atom_site_label_1
_geom_bond_atom_site_label_2
_geom_bond_distance
_geom_bond_site_symmetry_2
F1 F4 0.864(9) .
F1 C14 1.316(4) .
F1 F5 1.637(9) .
F2 F5 0.531(15) .
F2 C14 1.296(4) .
F2 F6 1.753(10) .
F3 F6 0.577(18) .
F3 C14 1.295(4) .
F3 F4 1.621(10) .
F6 C14 1.306(4) .
F5 C14 1.281(4) .
F4 C14 1.307(4) .
O1 C5 1.376(2) .
O1 C6 1.378(2) .
C14 C1 1.497(3) .
C1 C2 1.379(3) .
C1 C10 1.381(3) .
C2 C3 1.377(3) .
C2 H2 0.9300 .
C3 C4 1.397(3) .
C3 H3 0.9300 .
C4 C11 1.386(3) .
C4 C5 1.458(3) .
C5 C12 1.349(3) .
C6 C13 1.357(3) .
C6 C7 1.447(3) .
C7 C8 1.394(3) .
C7 C9 1.398(3) .
C8 C9 1.368(3) 3_766
C8 H8 0.9300 .
C9 H9 0.9300 .
C11 C10 1.375(3) .
C11 H11 0.9300 .
C10 H10 0.9300 .
C12 C13 1.410(3) .
C12 H12 0.9300 .
C13 H13 0.9300 .

loop_
_geom_torsion_atom_site_label_1
_geom_torsion_atom_site_label_2
_geom_torsion_atom_site_label_3
_geom_torsion_atom_site_label_4
_geom_torsion
_geom_torsion_site_symmetry_4
F4 F3 F6 C14 16(2) .
C14 F3 F6 F2 -26.9(14) .
F4 F3 F6 F2 -11(3) .
F5 F2 F6 F3 -3(3) .
C14 F2 F6 F3 37(2) .
F5 F2 F6 C14 -39.7(18) .
F6 F2 F5 C14 29.2(11) .
C14 F2 F5 F1 -14.8(19) .
F6 F2 F5 F1 14(3) .
F4 F1 F5 F2 -11(3) .
C14 F1 F5 F2 19(2) .
F4 F1 F5 C14 -29.9(11) .
F5 F1 F4 C14 23.9(8) .
C14 F1 F4 F3 -27.3(8) .
F5 F1 F4 F3 -3.3(15) .
F6 F3 F4 F1 14(3) .
C14 F3 F4 F1 33.9(11) .
F6 F3 F4 C14 -20(3) .
F2 F5 C14 F3 -59(2) .
F1 F5 C14 F3 106.1(7) .
F1 F5 C14 F2 165.5(19) .
F2 F5 C14 F6 -37.6(19) .
F1 F5 C14 F6 127.9(6) .
F2 F5 C14 F4 -146.6(17) .
F1 F5 C14 F4 18.9(7) .
F2 F5 C14 F1 -165.5(19) .
F2 F5 C14 C1 83.9(18) .
F1 F5 C14 C1 -110.6(4) .
F6 F3 C14 F5 56(2) .
F4 F3 C14 F5 -108.0(7) .
F6 F3 C14 F2 35(2) .
F4 F3 C14 F2 -129.2(6) .
F4 F3 C14 F6 -164(2) .
F6 F3 C14 F4 164(2) .
F6 F3 C14 F1 144(2) .
F4 F3 C14 F1 -20.7(7) .
F6 F3 C14 C1 -87(2) .
F4 F3 C14 C1 108.4(4) .
F6 F2 C14 F5 -143.5(19) .
F5 F2 C14 F3 129.0(18) .
F6 F2 C14 F3 -14.5(10) .
F5 F2 C14 F6 143.5(19) .
F5 F2 C14 F4 42(2) .
F6 F2 C14 F4 -101.0(8) .
F5 F2 C14 F1 14.5(19) .
F6 F2 C14 F1 -129.0(6) .
F5 F2 C14 C1 -106.2(17) .
F6 F2 C14 C1 110.3(5) .
F3 F6 C14 F5 -132(2) .
F2 F6 C14 F5 14.3(7) .
F2 F6 C14 F3 146(2) .
F3 F6 C14 F2 -146(2) .
F3 F6 C14 F4 -16(2) .
F2 F6 C14 F4 130.6(5) .
F3 F6 C14 F1 -46(2) .
F2 F6 C14 F1 100.2(7) .
F3 F6 C14 C1 103(2) .
F2 F6 C14 C1 -110.3(4) .
F1 F4 C14 F5 -30.6(12) .
F3 F4 C14 F5 117.2(7) .
F1 F4 C14 F3 -147.8(12) .
F1 F4 C14 F2 -47.7(13) .
F3 F4 C14 F2 100.1(8) .
F1 F4 C14 F6 -140.9(10) .
F3 F4 C14 F6 6.9(10) .
F3 F4 C14 F1 147.8(12) .
F1 F4 C14 C1 100.8(10) .
F3 F4 C14 C1 -111.5(6) .
F4 F1 C14 F5 151.1(11) .
F4 F1 C14 F3 33.5(12) .
F5 F1 C14 F3 -117.6(7) .
F4 F1 C14 F2 145.2(10) .
F5 F1 C14 F2 -5.9(8) .
F4 F1 C14 F6 52.9(13) .
F5 F1 C14 F6 -98.3(8) .
F5 F1 C14 F4 -151.1(11) .
F4 F1 C14 C1 -96.0(10) .
F5 F1 C14 C1 112.8(5) .
F5 C14 C1 C2 -78.0(6) .
F3 C14 C1 C2 67.2(6) .
F2 C14 C1 C2 -52.7(5) .
F6 C14 C1 C2 39.6(5) .
F4 C14 C1 C2 152.4(5) .
F1 C14 C1 C2 -165.7(4) .
F5 C14 C1 C10 102.6(6) .
F3 C14 C1 C10 -112.2(7) .
F2 C14 C1 C10 128.0(5) .
F6 C14 C1 C10 -139.7(5) .
F4 C14 C1 C10 -26.9(6) .
F1 C14 C1 C10 14.9(5) .
C10 C1 C2 C3 0.5(3) .
C14 C1 C2 C3 -178.86(18) .
C1 C2 C3 C4 0.6(3) .
C2 C3 C4 C11 -0.8(3) .
C2 C3 C4 C5 178.21(18) .
C6 O1 C5 C12 1.0(2) .
C6 O1 C5 C4 -176.12(15) .
C11 C4 C5 C12 -8.0(3) .
C3 C4 C5 C12 173.0(2) .
C11 C4 C5 O1 168.18(16) .
C3 C4 C5 O1 -10.8(3) .
C5 O1 C6 C13 -0.9(2) .
C5 O1 C6 C7 176.17(14) .
C13 C6 C7 C8 9.7(3) .
O1 C6 C7 C8 -166.54(16) .
C13 C6 C7 C9 -171.9(2) .
O1 C6 C7 C9 11.9(3) .
C9 C7 C8 C9 0.3(3) 3_766
C6 C7 C8 C9 178.84(17) 3_766
C8 C7 C9 C8 -0.3(3) 3_766
C6 C7 C9 C8 -178.82(17) 3_766
C3 C4 C11 C10 0.0(3) .
C5 C4 C11 C10 -179.07(18) .
C4 C11 C10 C1 1.1(3) .
C2 C1 C10 C11 -1.3(3) .
C14 C1 C10 C11 178.00(18) .
O1 C5 C12 C13 -0.7(2) .
C4 C5 C12 C13 175.7(2) .
O1 C6 C13 C12 0.5(2) .
C7 C6 C13 C12 -175.90(19) .
C5 C12 C13 C6 0.1(2) .

_cod_database_fobs_code 2108285
